data_4134640
loop_
_publ_author_name
'Chen, Xu-Lang'
'Shen, Yun-Jia'
'Gao, Chao'
'Yang, Jian'
'Sun, Xin'
'Zhang, Xin'
'Yang, Yu-Dong'
'Wei, Gong-Ping'
'Xiang, Jun-Feng'
'Sessler, Jonathan L.'
'Gong, Han-Yuan'

_publ_section_title
;
 Regulating the Structures of Self-Assembled Mechanically Interlocked
 Moleculecular Constructs via Dianion Precursor Substituent Effects.
;
_journal_name_full 'Journal of the American Chemical Society'
_journal_paper_doi 10.1021/jacs.9b13473
_journal_year 2020
_chemical_formula_sum 'C57 H55 Cl8 N11 O16'
_chemical_formula_weight 1433.72
_space_group_crystal_system triclinic
_space_group_IT_number 2
_space_group_name_Hall '-P 1'
_space_group_name_H-M_alt 'P -1'
_atom_sites_solution_hydrogens mixed
_audit_creation_method SHELXL-2018/3
_cell_angle_alpha 97.49(3)
_cell_angle_beta 96.84(3)
_cell_angle_gamma 93.45(3)
_cell_formula_units_Z 2
_cell_length_a 8.7670(18)
_cell_length_b 17.488(3)
_cell_length_c 20.607(4)
_cell_measurement_reflns_used 10924
_cell_measurement_temperature 173.1500
_cell_measurement_theta_max 24.997
_cell_measurement_theta_min 1.005
_cell_volume 3100.9(11)
_computing_cell_refinement 'CrystalClear (Rigaku Inc., 2007)'
_computing_data_collection 'CrystalClear (Rigaku Inc., 2007)'
_computing_data_reduction 'CrystalClear (Rigaku Inc., 2007)'
_computing_structure_refinement 'SHELXL-2018/3 (Sheldrick, 2018)'
_computing_structure_solution 'SHELXT 2014/5 (Sheldrick, 2014)'
_diffrn_ambient_temperature 173.1500
_diffrn_detector_area_resol_mean 28.5714
_diffrn_measured_fraction_theta_full 0.999
_diffrn_measured_fraction_theta_max 0.999
_diffrn_measurement_device_type
;
Saturn724+ (2x2 bin mode)
;
_diffrn_measurement_method dtprofit.ref
_diffrn_radiation_type MoK\a
_diffrn_radiation_wavelength 0.71073
_diffrn_reflns_av_R_equivalents 0.0905
_diffrn_reflns_av_unetI/netI 0.0788
_diffrn_reflns_Laue_measured_fraction_full 0.999
_diffrn_reflns_Laue_measured_fraction_max 0.999
_diffrn_reflns_limit_h_max 10
_diffrn_reflns_limit_h_min -10
_diffrn_reflns_limit_k_max 20
_diffrn_reflns_limit_k_min -20
_diffrn_reflns_limit_l_max 24
_diffrn_reflns_limit_l_min -24
_diffrn_reflns_number 37204
_diffrn_reflns_point_group_measured_fraction_full 0.999
_diffrn_reflns_point_group_measured_fraction_max 0.999
_diffrn_reflns_theta_full 24.997
_diffrn_reflns_theta_max 24.997
_diffrn_reflns_theta_min 1.005
_exptl_absorpt_coefficient_mu 0.442
_exptl_absorpt_correction_T_max 0.0000
_exptl_absorpt_correction_T_min 0.0000
_exptl_absorpt_correction_type none
_exptl_crystal_colour Colorless
_exptl_crystal_density_diffrn 1.535
_exptl_crystal_description Prism
_exptl_crystal_F_000 1476
_exptl_crystal_size_max 0.24
_exptl_crystal_size_mid 0.14
_exptl_crystal_size_min 0.12
_refine_diff_density_max 0.891
_refine_diff_density_min -0.368
_refine_diff_density_rms 0.082
_refine_ls_extinction_method none
_refine_ls_goodness_of_fit_ref 1.004
_refine_ls_hydrogen_treatment mixed
_refine_ls_matrix_type full
_refine_ls_number_parameters 871
_refine_ls_number_reflns 10924
_refine_ls_number_restraints 21
_refine_ls_restrained_S_all 1.003
_refine_ls_R_factor_all 0.1233
_refine_ls_R_factor_gt 0.0991
_refine_ls_shift/su_max 0.000
_refine_ls_shift/su_mean 0.000
_refine_ls_structure_factor_coef Fsqd
_refine_ls_weighting_details 'w=1/[\s^2^(Fo^2^)+(0.0500P)^2^+20.0000P] where P=(Fo^2^+2Fc^2^)/3'
_refine_ls_weighting_scheme calc
_refine_ls_wR_factor_gt 0.1996
_refine_ls_wR_factor_ref 0.2145
_reflns_Friedel_coverage 0.000
_reflns_number_gt 8777
_reflns_number_total 10924
_reflns_threshold_expression 'I > 2\s(I)'
_cod_data_source_file ja9b13473_si_012.cif
_cod_data_source_block b
_cod_depositor_comments
;
The following automatic conversions were performed:

data item '_exptl_absorpt_correction_type' value 'None' was changed
to 'none' in accordance with the
/home/data/users/saulius/crontab/automatic-downloads/rss-feeds/ACS/lib/dictionaries/cif_core.dic
dictionary named 'cif_core.dic' version 2.4.2 last updated on
2011-04-26.

Automatic conversion script
Id: cif_fix_values 7556 2019-12-06 15:28:31Z antanas 
;
_cod_database_code 4134640
_shelx_shelxl_version_number 2018/3
_shelx_space_group_comment
;
The symmetry employed for this shelxl refinement is uniquely defined
by the following loop, which should always be used as a source of
symmetry information in preference to the above space-group names.
They are only intended as comments.
;

loop_
_space_group_symop_operation_xyz
'x, y, z'
'-x, -y, -z'

loop_
_atom_site_label
_atom_site_type_symbol
_atom_site_fract_x
_atom_site_fract_y
_atom_site_fract_z
_atom_site_U_iso_or_equiv
_atom_site_adp_type
_atom_site_occupancy
_atom_site_site_symmetry_order
_atom_site_calc_flag
_atom_site_refinement_flags_posn
_atom_site_refinement_flags_adp
_atom_site_refinement_flags_occupancy
_atom_site_disorder_assembly
_atom_site_disorder_group
N1 N -0.2649(6) 0.7622(3) 0.5329(2) 0.0261(11) Uani 1 1 d . . . . .
N2 N -0.1031(6) 0.8090(3) 0.4754(2) 0.0265(11) Uani 1 1 d . . . . .
N3 N 0.0088(5) 0.7475(3) 0.3887(2) 0.0225(10) Uani 1 1 d . . . . .
N4 N 0.1127(5) 0.6766(3) 0.3039(2) 0.0241(10) Uani 1 1 d . . . . .
N5 N 0.0791(5) 0.5541(3) 0.2692(2) 0.0241(10) Uani 1 1 d . . . . .
N6 N 1.2687(5) 0.7372(3) -0.0459(2) 0.0248(11) Uani 1 1 d . . . . .
N7 N 1.1125(6) 0.6835(3) 0.0115(2) 0.0252(11) Uani 1 1 d . . . . .
N8 N 0.9975(6) 0.7407(3) 0.0990(2) 0.0255(11) Uani 1 1 d . . . . .
N9 N 0.8900(6) 0.8071(3) 0.1853(2) 0.0246(11) Uani 1 1 d . . . . .
N10 N 0.9199(6) 0.9285(3) 0.2242(2) 0.0266(11) Uani 1 1 d . . . . .
N11 N 0.8570(7) 0.2552(3) 0.2937(3) 0.0399(14) Uani 1 1 d . . . . .
Cl1 Cl 0.43647(18) 0.13965(8) 0.60106(7) 0.0296(3) Uani 1 1 d . . . . .
Cl2 Cl 0.64233(17) 0.16484(8) 0.48940(7) 0.0294(3) Uani 1 1 d . . . . .
Cl5 Cl 0.42466(18) 0.62925(9) 0.10813(7) 0.0329(4) Uani 1 1 d . . . . .
Cl6 Cl 0.62609(18) 0.67042(8) -0.00022(7) 0.0312(3) Uani 1 1 d . . . . .
Cl7 Cl 0.80667(18) 0.41985(9) 0.49328(8) 0.0372(4) Uani 1 1 d . . . . .
Cl8 Cl 0.60447(18) 0.39529(9) 0.60524(7) 0.0335(4) Uani 1 1 d . . . . .
Cl13 Cl 0.19084(18) 0.07842(10) 0.00528(8) 0.0371(4) Uani 1 1 d . . . . .
Cl14 Cl 0.40352(18) 0.11092(9) -0.10136(7) 0.0321(4) Uani 1 1 d . . . . .
C1 C -0.1925(7) 0.7459(3) 0.4806(3) 0.0244(12) Uani 1 1 d . . . . .
H1A H -0.202001 0.699176 0.452555 0.029 Uiso 1 1 calc R U . . .
C2 C -0.2212(7) 0.8366(3) 0.5628(3) 0.0298(14) Uani 1 1 d . . . . .
H2A H -0.254089 0.861423 0.600783 0.036 Uiso 1 1 calc R U . . .
C3 C -0.1211(8) 0.8665(4) 0.5259(3) 0.0340(15) Uani 1 1 d . . . . .
H3A H -0.073357 0.916402 0.533245 0.041 Uiso 1 1 calc R U . . .
C4 C -0.0104(7) 0.8155(3) 0.4227(3) 0.0249(12) Uani 1 1 d . . . . .
C5 C 0.0502(7) 0.8858(3) 0.4111(3) 0.0294(14) Uani 1 1 d . . . . .
H5A H 0.031031 0.931543 0.436234 0.035 Uiso 1 1 calc R U . . .
C6 C 0.1405(7) 0.8862(3) 0.3610(3) 0.0315(14) Uani 1 1 d . . . . .
H6A H 0.185809 0.932552 0.352247 0.038 Uiso 1 1 calc R U . . .
C7 C 0.1637(7) 0.8169(3) 0.3234(3) 0.0273(13) Uani 1 1 d . . . . .
H7A H 0.223245 0.815308 0.288879 0.033 Uiso 1 1 calc R U . . .
C8 C 0.0936(6) 0.7503(3) 0.3402(3) 0.0232(12) Uani 1 1 d . . . . .
C9 C 0.0302(6) 0.6101(3) 0.3090(3) 0.0228(12) Uani 1 1 d . . . . .
H9A H -0.047074 0.604899 0.335678 0.027 Uiso 1 1 calc R U . . .
C10 C 0.2147(8) 0.6601(3) 0.2583(3) 0.0327(14) Uani 1 1 d . . . . .
H10A H 0.284059 0.695421 0.244937 0.039 Uiso 1 1 calc R U . . .
C11 C 0.1948(7) 0.5841(3) 0.2370(3) 0.0311(14) Uani 1 1 d . . . . .
H11A H 0.248244 0.556637 0.206469 0.037 Uiso 1 1 calc R U . . .
C12 C 0.0244(7) 0.4716(3) 0.2613(3) 0.0272(13) Uani 1 1 d . . . . .
H12A H 0.031430 0.448123 0.216538 0.033 Uiso 1 1 calc R U . . .
H12B H -0.082994 0.467104 0.268391 0.033 Uiso 1 1 calc R U . . .
C13 C 0.1173(7) 0.4285(3) 0.3091(3) 0.0231(12) Uani 1 1 d . . . . .
C14 C 0.0703(7) 0.4229(3) 0.3704(3) 0.0292(13) Uani 1 1 d . . . . .
H14A H -0.014983 0.447617 0.382691 0.035 Uiso 1 1 calc R U . . .
C15 C 0.1512(7) 0.3800(3) 0.4135(3) 0.0293(13) Uani 1 1 d . . . . .
H15A H 0.119586 0.376575 0.454565 0.035 Uiso 1 1 calc R U . . .
C16 C 0.2781(7) 0.3424(3) 0.3960(3) 0.0251(12) Uani 1 1 d . . . . .
C17 C 0.3256(7) 0.3499(3) 0.3350(3) 0.0299(14) Uani 1 1 d . . . . .
H17A H 0.410685 0.325112 0.322651 0.036 Uiso 1 1 calc R U . . .
C18 C 0.2482(7) 0.3935(4) 0.2926(3) 0.0347(15) Uani 1 1 d . . . . .
H18A H 0.283839 0.399520 0.252696 0.042 Uiso 1 1 calc R U . . .
C19 C -0.3658(7) 0.7053(3) 0.5586(3) 0.0266(13) Uani 1 1 d . . . . .
H19A H -0.422657 0.671072 0.521660 0.032 Uiso 1 1 calc R U . . .
H19B H -0.439984 0.732668 0.582240 0.032 Uiso 1 1 calc R U . . .
C20 C 1.1947(7) 0.7490(3) 0.0066(3) 0.0275(13) Uani 1 1 d . . . . .
H20A H 1.199225 0.795122 0.035153 0.033 Uiso 1 1 calc R U . . .
C21 C 1.2329(7) 0.6619(4) -0.0755(3) 0.0325(14) Uani 1 1 d . . . . .
H21A H 1.269333 0.638316 -0.113112 0.039 Uiso 1 1 calc R U . . .
C22 C 1.1361(8) 0.6290(4) -0.0399(3) 0.0369(15) Uani 1 1 d . . . . .
H22A H 1.092551 0.578291 -0.048372 0.044 Uiso 1 1 calc R U . . .
C23 C 1.0201(7) 0.6751(3) 0.0636(3) 0.0250(12) Uani 1 1 d . . . . .
C24 C 0.9638(8) 0.6027(3) 0.0737(3) 0.0328(14) Uani 1 1 d . . . . .
H24A H 0.984954 0.558122 0.047595 0.039 Uiso 1 1 calc R U . . .
C25 C 0.8751(7) 0.5994(3) 0.1241(3) 0.0309(14) Uani 1 1 d . . . . .
H25A H 0.833556 0.551847 0.132083 0.037 Uiso 1 1 calc R U . . .
C26 C 0.8474(7) 0.6658(3) 0.1628(3) 0.0306(14) Uani 1 1 d . . . . .
H26A H 0.789307 0.664707 0.197659 0.037 Uiso 1 1 calc R U . . .
C27 C 0.9106(7) 0.7349(3) 0.1472(3) 0.0246(12) Uani 1 1 d . . . . .
C28 C 0.9677(7) 0.8747(3) 0.1814(3) 0.0248(12) Uani 1 1 d . . . . .
H28A H 1.041741 0.882386 0.153685 0.030 Uiso 1 1 calc R U . . .
C29 C 0.7891(7) 0.8199(3) 0.2323(3) 0.0270(13) Uani 1 1 d . . . . .
H29A H 0.722219 0.782941 0.244954 0.032 Uiso 1 1 calc R U . . .
C30 C 0.8063(7) 0.8953(3) 0.2558(3) 0.0293(13) Uani 1 1 d . . . . .
H30A H 0.752526 0.920683 0.287279 0.035 Uiso 1 1 calc R U . . .
C31 C 0.9724(7) 1.0116(3) 0.2353(3) 0.0289(13) Uani 1 1 d . . . . .
H31A H 1.080015 1.017240 0.228727 0.035 Uiso 1 1 calc R U . . .
H31B H 0.964438 1.032307 0.280640 0.035 Uiso 1 1 calc R U . . .
C32 C 0.8803(7) 1.0577(3) 0.1898(3) 0.0276(13) Uani 1 1 d . . . . .
C33 C 0.9382(8) 1.0773(4) 0.1343(3) 0.0342(15) Uani 1 1 d . . . . .
H33A H 1.030487 1.058818 0.123441 0.041 Uiso 1 1 calc R U . . .
C34 C 0.8606(7) 1.1241(4) 0.0946(3) 0.0363(15) Uani 1 1 d . . . . .
H34A H 0.901291 1.137370 0.057541 0.044 Uiso 1 1 calc R U . . .
C35 C 0.7229(7) 1.1512(3) 0.1100(3) 0.0236(12) Uani 1 1 d . . . . .
C36 C 0.6602(7) 1.1293(3) 0.1644(3) 0.0284(13) Uani 1 1 d . . . . .
H36A H 0.565639 1.145822 0.174208 0.034 Uiso 1 1 calc R U . . .
C37 C 0.7398(7) 1.0825(3) 0.2037(3) 0.0288(13) Uani 1 1 d . . . . .
H37A H 0.697984 1.067719 0.240005 0.035 Uiso 1 1 calc R U . . .
C38 C 1.3679(7) 0.7965(3) -0.0695(3) 0.0301(14) Uani 1 1 d . . . . .
H38A H 1.438989 0.770818 -0.096147 0.036 Uiso 1 1 calc R U . . .
H38B H 1.428276 0.827777 -0.031788 0.036 Uiso 1 1 calc R U . . .
C39 C 0.3017(7) -0.0219(3) 0.6021(3) 0.0286(13) Uani 1 1 d . . . . .
C40 C 0.4062(6) -0.0112(3) 0.5498(3) 0.0217(12) Uani 1 1 d . . . . .
C41 C 0.4718(7) 0.0621(3) 0.5451(2) 0.0223(12) Uani 1 1 d . . . . .
C42 C 0.5641(7) 0.0732(3) 0.4959(3) 0.0240(12) Uani 1 1 d . . . . .
C43 C 0.3035(7) -0.0321(3) 0.1009(3) 0.0249(13) Uani 1 1 d . . . . .
C44 C 0.4041(6) -0.0140(3) 0.0483(3) 0.0189(11) Uani 1 1 d . . . . .
C45 C 0.3616(7) 0.0347(3) 0.0028(3) 0.0251(12) Uani 1 1 d . . . . .
C46 C 0.4565(7) 0.0487(3) -0.0452(3) 0.0237(12) Uani 1 1 d . . . . .
C47 C 0.3018(7) 0.4609(3) 0.0989(3) 0.0271(13) Uani 1 1 d . . . . .
C48 C 0.4066(6) 0.4819(3) 0.0483(3) 0.0213(12) Uani 1 1 d . . . . .
C49 C 0.4644(7) 0.5570(3) 0.0482(3) 0.0254(13) Uani 1 1 d . . . . .
C50 C 0.5580(7) 0.5750(3) 0.0007(3) 0.0253(13) Uani 1 1 d . . . . .
C51 C 0.6873(7) 0.5250(3) 0.3941(3) 0.0264(13) Uani 1 1 d . . . . .
C52 C 0.5896(7) 0.5111(3) 0.4494(3) 0.0239(12) Uani 1 1 d . . . . .
C53 C 0.6365(7) 0.4646(3) 0.4966(3) 0.0250(12) Uani 1 1 d . . . . .
C54 C 0.5474(7) 0.4539(3) 0.5466(3) 0.0257(13) Uani 1 1 d . . . . .
C55 C 0.9481(9) 0.2582(4) 0.2485(4) 0.051(2) Uani 1 1 d . . . . .
H55A H 1.035063 0.230221 0.250661 0.061 Uiso 1 1 calc R U . . .
C56 C 0.7172(10) 0.2960(5) 0.2902(5) 0.074(3) Uani 1 1 d . . . . .
H56A H 0.663599 0.287910 0.327029 0.111 Uiso 1 1 calc R U . . .
H56B H 0.743600 0.350329 0.291511 0.111 Uiso 1 1 calc R U . . .
H56C H 0.652241 0.276782 0.249833 0.111 Uiso 1 1 calc R U . . .
C57 C 0.8873(12) 0.2098(5) 0.3468(4) 0.077(3) Uani 1 1 d . . . . .
H57A H 0.807623 0.214951 0.374913 0.115 Uiso 1 1 calc R U . . .
H57B H 0.889319 0.156403 0.328892 0.115 Uiso 1 1 calc R U . . .
H57C H 0.985057 0.227760 0.371978 0.115 Uiso 1 1 calc R U . . .
O1 O 0.1606(5) -0.0211(3) 0.5856(2) 0.0394(11) Uani 1 1 d . . . . .
O1W O 0.6271(6) 0.0498(3) 0.7356(2) 0.0459(12) Uani 1 1 d D . . . .
H1WB H 0.653(8) 0.027(4) 0.775(2) 0.069 Uiso 1 1 d D U . . .
H1WA H 0.544(6) 0.018(3) 0.709(3) 0.069 Uiso 1 1 d D U . . .
O2 O 0.3685(5) -0.0312(2) 0.65805(19) 0.0349(10) Uani 1 1 d . . . . .
O2W O 0.1561(10) 0.2811(3) 0.1244(3) 0.094(3) Uani 1 1 d D . . . .
H2WB H 0.094(11) 0.299(5) 0.158(4) 0.140 Uiso 1 1 d D U . . .
H2WA H 0.191(12) 0.326(3) 0.106(5) 0.140 Uiso 1 1 d D U . . .
O3 O 0.3091(5) 0.0188(2) 0.15044(19) 0.0274(9) Uani 1 1 d . . . . .
O3W O 0.6433(6) 0.5081(4) 0.2169(3) 0.0700(18) Uani 1 1 d D . . . .
H3WB H 0.547(5) 0.484(5) 0.194(3) 0.105 Uiso 1 1 d D U . . .
H3WA H 0.639(9) 0.509(6) 0.2632(9) 0.105 Uiso 1 1 d D U . . .
O4 O 0.2261(5) -0.0951(2) 0.0910(2) 0.0346(10) Uani 1 1 d . . . . .
O4W O 0.6397(7) 0.6637(3) 0.2857(3) 0.0606(15) Uani 1 1 d D . . . .
H4WB H 0.665(10) 0.656(4) 0.3308(11) 0.091 Uiso 1 1 d D U . . .
H4WA H 0.640(11) 0.615(2) 0.259(3) 0.091 Uiso 1 1 d D U . . .
O5 O 0.3672(6) 0.4401(3) 0.1496(2) 0.0491(13) Uani 1 1 d . . . . .
O5W O 0.3699(7) 0.8022(3) 0.1967(3) 0.0565(15) Uani 1 1 d D . . . .
H5WB H 0.390(10) 0.8533(17) 0.221(3) 0.085 Uiso 1 1 d D U . . .
H5WA H 0.339(10) 0.807(4) 0.1514(12) 0.085 Uiso 1 1 d D U . . .
O6 O 0.1643(5) 0.4679(3) 0.0841(2) 0.0469(13) Uani 1 1 d . . . . .
O6W O 0.4251(8) 0.1532(3) 0.3264(3) 0.0670(17) Uani 1 1 d D . . . .
H6WB H 0.380(10) 0.158(5) 0.2824(16) 0.101 Uiso 1 1 d D U . . .
H6WA H 0.495(8) 0.113(4) 0.323(4) 0.101 Uiso 1 1 d D U . . .
O7 O 0.7687(5) 0.5883(2) 0.4018(2) 0.0334(10) Uani 1 1 d . . . . .
O7W O 0.3033(7) 0.1752(3) 0.1995(3) 0.0681(18) Uani 1 1 d D . . . .
H7WB H 0.265(11) 0.215(3) 0.176(3) 0.102 Uiso 1 1 d D U . . .
H7WA H 0.289(11) 0.127(2) 0.170(3) 0.102 Uiso 1 1 d D U . . .
O8 O 0.6752(5) 0.4729(2) 0.3458(2) 0.0351(10) Uani 1 1 d . . . . .
O9 O 0.9217(7) 0.2991(3) 0.2002(3) 0.0594(15) Uani 1 1 d . . . . .

loop_
_atom_site_aniso_label
_atom_site_aniso_U_11
_atom_site_aniso_U_22
_atom_site_aniso_U_33
_atom_site_aniso_U_23
_atom_site_aniso_U_13
_atom_site_aniso_U_12
N1 0.030(3) 0.022(2) 0.027(3) 0.005(2) 0.006(2) 0.006(2)
N2 0.032(3) 0.020(2) 0.028(3) 0.000(2) 0.009(2) 0.005(2)
N3 0.021(3) 0.025(3) 0.024(2) 0.004(2) 0.010(2) 0.008(2)
N4 0.022(3) 0.027(3) 0.025(2) 0.009(2) 0.005(2) 0.002(2)
N5 0.025(3) 0.025(3) 0.023(2) 0.004(2) 0.002(2) 0.005(2)
N6 0.025(3) 0.024(3) 0.027(3) 0.007(2) 0.005(2) 0.001(2)
N7 0.032(3) 0.019(2) 0.027(2) 0.0045(19) 0.011(2) 0.006(2)
N8 0.027(3) 0.026(3) 0.026(2) 0.006(2) 0.007(2) 0.006(2)
N9 0.028(3) 0.022(2) 0.027(2) 0.009(2) 0.009(2) 0.007(2)
N10 0.030(3) 0.025(3) 0.029(3) 0.010(2) 0.012(2) 0.008(2)
N11 0.043(4) 0.037(3) 0.040(3) -0.001(3) 0.016(3) -0.001(3)
Cl1 0.0342(9) 0.0266(7) 0.0287(7) 0.0007(6) 0.0082(6) 0.0078(6)
Cl2 0.0304(8) 0.0271(7) 0.0331(8) 0.0088(6) 0.0070(6) 0.0045(6)
Cl5 0.0377(9) 0.0311(8) 0.0310(8) -0.0013(6) 0.0143(7) 0.0048(7)
Cl6 0.0337(9) 0.0256(8) 0.0367(8) 0.0072(6) 0.0100(7) 0.0044(6)
Cl7 0.0301(9) 0.0445(9) 0.0435(9) 0.0146(7) 0.0156(7) 0.0158(7)
Cl8 0.0300(8) 0.0421(9) 0.0328(8) 0.0171(7) 0.0068(6) 0.0072(7)
Cl13 0.0298(9) 0.0476(10) 0.0420(9) 0.0192(7) 0.0160(7) 0.0185(7)
Cl14 0.0310(8) 0.0376(8) 0.0325(8) 0.0170(6) 0.0074(6) 0.0080(6)
C1 0.026(3) 0.019(3) 0.030(3) 0.005(2) 0.008(3) 0.007(2)
C2 0.035(4) 0.021(3) 0.033(3) 0.001(2) 0.011(3) 0.002(3)
C3 0.041(4) 0.024(3) 0.037(3) 0.000(3) 0.007(3) 0.005(3)
C4 0.022(3) 0.031(3) 0.022(3) 0.006(2) 0.002(2) 0.007(2)
C5 0.034(4) 0.018(3) 0.038(3) 0.010(3) 0.005(3) 0.008(2)
C6 0.032(4) 0.024(3) 0.040(4) 0.011(3) 0.006(3) 0.003(3)
C7 0.023(3) 0.030(3) 0.032(3) 0.010(3) 0.009(3) -0.001(2)
C8 0.022(3) 0.021(3) 0.025(3) 0.002(2) -0.002(2) 0.004(2)
C9 0.022(3) 0.025(3) 0.024(3) 0.007(2) 0.006(2) 0.006(2)
C10 0.040(4) 0.028(3) 0.032(3) 0.004(3) 0.015(3) 0.000(3)
C11 0.036(4) 0.029(3) 0.032(3) 0.006(3) 0.019(3) 0.005(3)
C12 0.029(3) 0.023(3) 0.029(3) 0.005(2) 0.002(3) 0.003(2)
C13 0.025(3) 0.019(3) 0.024(3) 0.001(2) 0.002(2) -0.001(2)
C14 0.021(3) 0.030(3) 0.040(3) 0.003(3) 0.012(3) 0.009(2)
C15 0.029(3) 0.035(3) 0.027(3) 0.008(3) 0.005(3) 0.012(3)
C16 0.024(3) 0.023(3) 0.029(3) 0.003(2) 0.006(2) 0.000(2)
C17 0.030(3) 0.030(3) 0.033(3) 0.005(3) 0.010(3) 0.011(3)
C18 0.036(4) 0.039(4) 0.035(3) 0.011(3) 0.019(3) 0.010(3)
C19 0.027(3) 0.025(3) 0.028(3) 0.007(2) 0.001(3) 0.005(2)
C20 0.030(3) 0.027(3) 0.028(3) 0.006(2) 0.008(3) 0.005(3)
C21 0.030(4) 0.036(4) 0.029(3) -0.007(3) 0.008(3) 0.002(3)
C22 0.044(4) 0.027(3) 0.040(4) -0.001(3) 0.016(3) 0.000(3)
C23 0.026(3) 0.026(3) 0.025(3) 0.008(2) 0.006(2) 0.010(2)
C24 0.044(4) 0.023(3) 0.032(3) 0.003(3) 0.008(3) -0.001(3)
C25 0.042(4) 0.024(3) 0.030(3) 0.010(3) 0.010(3) 0.001(3)
C26 0.035(4) 0.030(3) 0.029(3) 0.009(3) 0.008(3) 0.005(3)
C27 0.026(3) 0.024(3) 0.026(3) 0.009(2) 0.008(2) 0.004(2)
C28 0.027(3) 0.023(3) 0.027(3) 0.006(2) 0.007(2) 0.008(2)
C29 0.026(3) 0.034(3) 0.026(3) 0.015(3) 0.010(3) 0.009(3)
C30 0.030(3) 0.035(3) 0.025(3) 0.004(3) 0.007(3) 0.010(3)
C31 0.034(4) 0.019(3) 0.035(3) 0.005(2) 0.008(3) 0.005(2)
C32 0.034(4) 0.017(3) 0.032(3) 0.003(2) 0.004(3) 0.000(2)
C33 0.035(4) 0.037(4) 0.036(3) 0.009(3) 0.017(3) 0.018(3)
C34 0.035(4) 0.044(4) 0.037(4) 0.012(3) 0.020(3) 0.013(3)
C35 0.026(3) 0.023(3) 0.023(3) 0.007(2) 0.003(2) 0.003(2)
C36 0.024(3) 0.032(3) 0.031(3) 0.005(3) 0.009(3) 0.007(3)
C37 0.034(4) 0.026(3) 0.031(3) 0.006(2) 0.016(3) 0.009(3)
C38 0.025(3) 0.032(3) 0.034(3) 0.004(3) 0.008(3) -0.006(3)
C39 0.027(4) 0.025(3) 0.037(3) 0.004(3) 0.014(3) 0.006(2)
C40 0.020(3) 0.028(3) 0.020(3) 0.008(2) 0.006(2) 0.006(2)
C41 0.031(3) 0.023(3) 0.015(3) 0.005(2) 0.005(2) 0.008(2)
C42 0.023(3) 0.029(3) 0.021(3) 0.011(2) 0.000(2) 0.005(2)
C43 0.021(3) 0.028(3) 0.027(3) 0.006(2) 0.009(2) 0.006(2)
C44 0.016(3) 0.020(3) 0.021(3) 0.005(2) 0.003(2) 0.000(2)
C45 0.020(3) 0.031(3) 0.024(3) 0.002(2) 0.005(2) 0.004(2)
C46 0.027(3) 0.023(3) 0.022(3) 0.005(2) 0.005(2) 0.000(2)
C47 0.032(4) 0.027(3) 0.023(3) -0.001(2) 0.008(3) -0.001(3)
C48 0.012(3) 0.030(3) 0.022(3) 0.004(2) -0.001(2) 0.006(2)
C49 0.024(3) 0.027(3) 0.026(3) 0.002(2) 0.005(2) 0.006(2)
C50 0.024(3) 0.027(3) 0.026(3) 0.009(2) 0.002(2) 0.005(2)
C51 0.027(3) 0.024(3) 0.030(3) 0.004(2) 0.010(3) 0.007(2)
C52 0.027(3) 0.020(3) 0.025(3) 0.001(2) 0.010(2) -0.002(2)
C53 0.018(3) 0.024(3) 0.033(3) 0.005(2) 0.001(2) 0.005(2)
C54 0.025(3) 0.030(3) 0.025(3) 0.009(2) 0.007(2) -0.001(2)
C55 0.053(5) 0.046(4) 0.047(4) -0.011(4) 0.009(4) -0.015(4)
C56 0.066(6) 0.048(5) 0.110(8) -0.011(5) 0.032(6) 0.019(4)
C57 0.106(8) 0.060(6) 0.058(5) 0.021(4) -0.017(5) -0.027(5)
O1 0.031(3) 0.037(3) 0.053(3) 0.004(2) 0.016(2) 0.006(2)
O1W 0.054(3) 0.048(3) 0.035(3) 0.017(2) -0.001(2) -0.009(2)
O2 0.044(3) 0.040(3) 0.025(2) 0.0097(19) 0.015(2) 0.007(2)
O2W 0.160(8) 0.049(4) 0.085(5) 0.010(3) 0.072(5) -0.002(4)
O3 0.031(2) 0.027(2) 0.026(2) 0.0034(17) 0.0086(18) 0.0048(17)
O3W 0.042(3) 0.119(5) 0.053(3) 0.042(4) -0.001(3) -0.005(3)
O4 0.035(3) 0.030(2) 0.041(3) 0.0043(19) 0.019(2) -0.004(2)
O4W 0.059(4) 0.077(4) 0.055(3) 0.034(3) 0.021(3) 0.000(3)
O5 0.047(3) 0.071(4) 0.035(3) 0.023(2) 0.012(2) 0.003(3)
O5W 0.078(4) 0.046(3) 0.050(3) 0.010(2) 0.027(3) -0.008(3)
O6 0.020(3) 0.075(4) 0.043(3) -0.001(2) 0.007(2) 0.003(2)
O6W 0.098(5) 0.062(4) 0.052(3) 0.012(3) 0.033(3) 0.038(3)
O7 0.036(3) 0.028(2) 0.038(2) 0.0016(18) 0.017(2) -0.0047(19)
O7W 0.052(4) 0.053(3) 0.088(4) -0.025(3) -0.006(3) 0.021(3)
O8 0.045(3) 0.032(2) 0.030(2) 0.0031(19) 0.013(2) -0.002(2)
O9 0.073(4) 0.056(3) 0.047(3) 0.010(3) 0.002(3) -0.007(3)

loop_
_atom_type_symbol
_atom_type_description
_atom_type_scat_dispersion_real
_atom_type_scat_dispersion_imag
_atom_type_scat_source
C C 0.0033 0.0016 'International Tables Vol C Tables 4.2.6.8 and 6.1.1.4'
H H 0.0000 0.0000 'International Tables Vol C Tables 4.2.6.8 and 6.1.1.4'
Cl Cl 0.1484 0.1585 'International Tables Vol C Tables 4.2.6.8 and 6.1.1.4'
N N 0.0061 0.0033 'International Tables Vol C Tables 4.2.6.8 and 6.1.1.4'
O O 0.0106 0.0060 'International Tables Vol C Tables 4.2.6.8 and 6.1.1.4'

loop_
_geom_angle_atom_site_label_1
_geom_angle_atom_site_label_2
_geom_angle_atom_site_label_3
_geom_angle
_geom_angle_site_symmetry_1
_geom_angle_site_symmetry_3
_geom_angle_publ_flag
C1 N1 C2 110.1(5) . . ?
C1 N1 C19 124.1(5) . . ?
C2 N1 C19 125.5(5) . . ?
C1 N2 C3 109.1(5) . . ?
C1 N2 C4 124.3(5) . . ?
C3 N2 C4 126.6(5) . . ?
C8 N3 C4 115.3(5) . . ?
C9 N4 C10 108.4(5) . . ?
C9 N4 C8 124.2(5) . . ?
C10 N4 C8 127.4(5) . . ?
C9 N5 C11 109.5(5) . . ?
C9 N5 C12 125.8(5) . . ?
C11 N5 C12 124.6(5) . . ?
C20 N6 C21 108.5(5) . . ?
C20 N6 C38 125.1(5) . . ?
C21 N6 C38 126.3(5) . . ?
C20 N7 C22 108.1(5) . . ?
C20 N7 C23 123.5(5) . . ?
C22 N7 C23 128.4(5) . . ?
C23 N8 C27 115.7(5) . . ?
C28 N9 C29 108.5(5) . . ?
C28 N9 C27 124.6(5) . . ?
C29 N9 C27 126.9(5) . . ?
C28 N10 C30 109.3(5) . . ?
C28 N10 C31 126.1(5) . . ?
C30 N10 C31 124.6(5) . . ?
C55 N11 C57 121.9(8) . . ?
C55 N11 C56 120.0(7) . . ?
C57 N11 C56 118.1(7) . . ?
N1 C1 N2 107.4(5) . . ?
N1 C1 H1A 126.3 . . ?
N2 C1 H1A 126.3 . . ?
C3 C2 N1 106.4(5) . . ?
C3 C2 H2A 126.8 . . ?
N1 C2 H2A 126.8 . . ?
C2 C3 N2 107.0(5) . . ?
C2 C3 H3A 126.5 . . ?
N2 C3 H3A 126.5 . . ?
N3 C4 C5 125.4(5) . . ?
N3 C4 N2 113.0(5) . . ?
C5 C4 N2 121.6(5) . . ?
C4 C5 C6 117.5(6) . . ?
C4 C5 H5A 121.3 . . ?
C6 C5 H5A 121.3 . . ?
C5 C6 C7 119.7(5) . . ?
C5 C6 H6A 120.1 . . ?
C7 C6 H6A 120.1 . . ?
C8 C7 C6 116.5(5) . . ?
C8 C7 H7A 121.8 . . ?
C6 C7 H7A 121.8 . . ?
N3 C8 C7 125.6(5) . . ?
N3 C8 N4 114.7(5) . . ?
C7 C8 N4 119.8(5) . . ?
N5 C9 N4 107.7(5) . . ?
N5 C9 H9A 126.1 . . ?
N4 C9 H9A 126.1 . . ?
C11 C10 N4 107.4(5) . . ?
C11 C10 H10A 126.3 . . ?
N4 C10 H10A 126.3 . . ?
C10 C11 N5 107.0(5) . . ?
C10 C11 H11A 126.5 . . ?
N5 C11 H11A 126.5 . . ?
N5 C12 C13 111.8(5) . . ?
N5 C12 H12A 109.3 . . ?
C13 C12 H12A 109.3 . . ?
N5 C12 H12B 109.3 . . ?
C13 C12 H12B 109.3 . . ?
H12A C12 H12B 107.9 . . ?
C14 C13 C18 119.3(5) . . ?
C14 C13 C12 119.5(5) . . ?
C18 C13 C12 121.2(5) . . ?
C13 C14 C15 119.7(5) . . ?
C13 C14 H14A 120.1 . . ?
C15 C14 H14A 120.1 . . ?
C16 C15 C14 121.1(5) . . ?
C16 C15 H15A 119.5 . . ?
C14 C15 H15A 119.5 . . ?
C15 C16 C17 118.5(5) . . ?
C15 C16 C19 121.9(5) . 2_566 ?
C17 C16 C19 119.5(5) . 2_566 ?
C18 C17 C16 120.9(6) . . ?
C18 C17 H17A 119.6 . . ?
C16 C17 H17A 119.6 . . ?
C17 C18 C13 120.4(6) . . ?
C17 C18 H18A 119.8 . . ?
C13 C18 H18A 119.8 . . ?
N1 C19 C16 113.1(5) . 2_566 ?
N1 C19 H19A 109.0 . . ?
C16 C19 H19A 109.0 2_566 . ?
N1 C19 H19B 109.0 . . ?
C16 C19 H19B 109.0 2_566 . ?
H19A C19 H19B 107.8 . . ?
N6 C20 N7 108.5(5) . . ?
N6 C20 H20A 125.8 . . ?
N7 C20 H20A 125.8 . . ?
C22 C21 N6 107.2(5) . . ?
C22 C21 H21A 126.4 . . ?
N6 C21 H21A 126.4 . . ?
C21 C22 N7 107.7(5) . . ?
C21 C22 H22A 126.1 . . ?
N7 C22 H22A 126.2 . . ?
N8 C23 C24 125.1(5) . . ?
N8 C23 N7 114.3(5) . . ?
C24 C23 N7 120.5(5) . . ?
C25 C24 C23 117.1(6) . . ?
C25 C24 H24A 121.4 . . ?
C23 C24 H24A 121.4 . . ?
C26 C25 C24 120.5(6) . . ?
C26 C25 H25A 119.8 . . ?
C24 C25 H25A 119.8 . . ?
C25 C26 C27 116.5(6) . . ?
C25 C26 H26A 121.7 . . ?
C27 C26 H26A 121.7 . . ?
N8 C27 C26 125.0(5) . . ?
N8 C27 N9 114.4(5) . . ?
C26 C27 N9 120.6(5) . . ?
N10 C28 N9 107.9(5) . . ?
N10 C28 H28A 126.1 . . ?
N9 C28 H28A 126.1 . . ?
C30 C29 N9 107.3(5) . . ?
C30 C29 H29A 126.4 . . ?
N9 C29 H29A 126.4 . . ?
C29 C30 N10 107.1(5) . . ?
C29 C30 H30A 126.4 . . ?
N10 C30 H30A 126.4 . . ?
N10 C31 C32 112.7(5) . . ?
N10 C31 H31A 109.0 . . ?
C32 C31 H31A 109.0 . . ?
N10 C31 H31B 109.0 . . ?
C32 C31 H31B 109.0 . . ?
H31A C31 H31B 107.8 . . ?
C33 C32 C37 119.0(6) . . ?
C33 C32 C31 120.0(6) . . ?
C37 C32 C31 121.0(5) . . ?
C32 C33 C34 120.8(6) . . ?
C32 C33 H33A 119.6 . . ?
C34 C33 H33A 119.6 . . ?
C35 C34 C33 120.0(6) . . ?
C35 C34 H34A 120.0 . . ?
C33 C34 H34A 120.0 . . ?
C34 C35 C36 119.7(5) . . ?
C34 C35 C38 123.2(5) . 2_775 ?
C36 C35 C38 117.1(5) . 2_775 ?
C37 C36 C35 119.4(6) . . ?
C37 C36 H36A 120.3 . . ?
C35 C36 H36A 120.3 . . ?
C32 C37 C36 120.9(5) . . ?
C32 C37 H37A 119.5 . . ?
C36 C37 H37A 119.5 . . ?
N6 C38 C35 113.0(5) . 2_775 ?
N6 C38 H38A 109.0 . . ?
C35 C38 H38A 109.0 2_775 . ?
N6 C38 H38B 109.0 . . ?
C35 C38 H38B 109.0 2_775 . ?
H38A C38 H38B 107.8 . . ?
O1 C39 O2 127.1(6) . . ?
O1 C39 C40 117.1(5) . . ?
O2 C39 C40 115.8(5) . . ?
C41 C40 C42 118.2(5) . 2_656 ?
C41 C40 C39 120.0(5) . . ?
C42 C40 C39 121.7(5) 2_656 . ?
C40 C41 C42 120.7(5) . . ?
C40 C41 Cl1 119.0(4) . . ?
C42 C41 Cl1 120.3(4) . . ?
C41 C42 C40 121.1(5) . 2_656 ?
C41 C42 Cl2 120.5(4) . . ?
C40 C42 Cl2 118.4(4) 2_656 . ?
O4 C43 O3 126.6(5) . . ?
O4 C43 C44 117.2(5) . . ?
O3 C43 C44 116.1(5) . . ?
C45 C44 C46 118.4(5) . 2_655 ?
C45 C44 C43 122.3(5) . . ?
C46 C44 C43 119.3(5) 2_655 . ?
C44 C45 C46 120.4(5) . . ?
C44 C45 Cl13 119.6(4) . . ?
C46 C45 Cl13 120.0(4) . . ?
C44 C46 C45 121.2(5) 2_655 . ?
C44 C46 Cl14 118.7(4) 2_655 . ?
C45 C46 Cl14 120.0(5) . . ?
O6 C47 O5 128.5(6) . . ?
O6 C47 C48 115.5(5) . . ?
O5 C47 C48 116.0(5) . . ?
C49 C48 C50 118.1(5) . 2_665 ?
C49 C48 C47 121.6(5) . . ?
C50 C48 C47 120.3(5) 2_665 . ?
C48 C49 C50 120.5(5) . . ?
C48 C49 Cl5 119.8(4) . . ?
C50 C49 Cl5 119.7(4) . . ?
C48 C50 C49 121.4(5) 2_665 . ?
C48 C50 Cl6 118.5(4) 2_665 . ?
C49 C50 Cl6 120.1(4) . . ?
O8 C51 O7 127.0(5) . . ?
O8 C51 C52 116.4(5) . . ?
O7 C51 C52 116.6(5) . . ?
C54 C52 C53 118.6(5) 2_666 . ?
C54 C52 C51 120.1(5) 2_666 . ?
C53 C52 C51 121.3(5) . . ?
C52 C53 C54 120.2(5) . . ?
C52 C53 Cl7 119.9(4) . . ?
C54 C53 Cl7 119.8(4) . . ?
C52 C54 C53 121.2(5) 2_666 . ?
C52 C54 Cl8 118.4(4) 2_666 . ?
C53 C54 Cl8 120.4(5) . . ?
N11 C55 O9 122.3(8) . . ?
N11 C55 H55A 118.8 . . ?
O9 C55 H55A 118.8 . . ?
N11 C56 H56A 109.5 . . ?
N11 C56 H56B 109.5 . . ?
H56A C56 H56B 109.5 . . ?
N11 C56 H56C 109.5 . . ?
H56A C56 H56C 109.5 . . ?
H56B C56 H56C 109.5 . . ?
N11 C57 H57A 109.5 . . ?
N11 C57 H57B 109.5 . . ?
H57A C57 H57B 109.5 . . ?
N11 C57 H57C 109.5 . . ?
H57A C57 H57C 109.5 . . ?
H57B C57 H57C 109.5 . . ?
H1WB O1W H1WA 107.9(16) . . ?
H2WB O2W H2WA 107.7(16) . . ?
H3WB O3W H3WA 107.8(16) . . ?
H4WB O4W H4WA 107.6(16) . . ?
H5WB O5W H5WA 107.6(16) . . ?
H6WB O6W H6WA 107.8(16) . . ?
H7WB O7W H7WA 108.2(16) . . ?

loop_
_geom_bond_atom_site_label_1
_geom_bond_atom_site_label_2
_geom_bond_distance
_geom_bond_site_symmetry_2
_geom_bond_publ_flag
N1 C1 1.324(7) . ?
N1 C2 1.376(7) . ?
N1 C19 1.481(7) . ?
N2 C1 1.338(7) . ?
N2 C3 1.381(7) . ?
N2 C4 1.443(7) . ?
N3 C8 1.320(7) . ?
N3 C4 1.329(7) . ?
N4 C9 1.355(7) . ?
N4 C10 1.387(7) . ?
N4 C8 1.434(7) . ?
N5 C9 1.319(7) . ?
N5 C11 1.390(7) . ?
N5 C12 1.475(7) . ?
N6 C20 1.326(7) . ?
N6 C21 1.378(7) . ?
N6 C38 1.481(7) . ?
N7 C20 1.339(7) . ?
N7 C22 1.373(7) . ?
N7 C23 1.437(7) . ?
N8 C23 1.316(7) . ?
N8 C27 1.332(7) . ?
N9 C28 1.346(7) . ?
N9 C29 1.393(7) . ?
N9 C27 1.430(7) . ?
N10 C28 1.325(7) . ?
N10 C30 1.391(7) . ?
N10 C31 1.476(7) . ?
N11 C55 1.301(9) . ?
N11 C57 1.443(9) . ?
N11 C56 1.454(10) . ?
Cl1 C41 1.730(5) . ?
Cl2 C42 1.733(6) . ?
Cl5 C49 1.729(6) . ?
Cl6 C50 1.741(6) . ?
Cl7 C53 1.730(6) . ?
Cl8 C54 1.732(6) . ?
Cl13 C45 1.725(6) . ?
Cl14 C46 1.732(6) . ?
C1 H1A 0.9300 . ?
C2 C3 1.352(9) . ?
C2 H2A 0.9300 . ?
C3 H3A 0.9300 . ?
C4 C5 1.371(8) . ?
C5 C6 1.374(8) . ?
C5 H5A 0.9300 . ?
C6 C7 1.389(8) . ?
C6 H6A 0.9300 . ?
C7 C8 1.387(8) . ?
C7 H7A 0.9300 . ?
C9 H9A 0.9300 . ?
C10 C11 1.338(8) . ?
C10 H10A 0.9300 . ?
C11 H11A 0.9300 . ?
C12 C13 1.509(8) . ?
C12 H12A 0.9700 . ?
C12 H12B 0.9700 . ?
C13 C14 1.389(8) . ?
C13 C18 1.389(8) . ?
C14 C15 1.393(8) . ?
C14 H14A 0.9300 . ?
C15 C16 1.386(8) . ?
C15 H15A 0.9300 . ?
C16 C17 1.390(8) . ?
C16 C19 1.508(8) 2_566 ?
C17 C18 1.379(8) . ?
C17 H17A 0.9300 . ?
C18 H18A 0.9300 . ?
C19 H19A 0.9700 . ?
C19 H19B 0.9700 . ?
C20 H20A 0.9300 . ?
C21 C22 1.338(9) . ?
C21 H21A 0.9300 . ?
C22 H22A 0.9300 . ?
C23 C24 1.382(8) . ?
C24 C25 1.374(8) . ?
C24 H24A 0.9300 . ?
C25 C26 1.371(8) . ?
C25 H25A 0.9300 . ?
C26 C27 1.391(8) . ?
C26 H26A 0.9300 . ?
C28 H28A 0.9300 . ?
C29 C30 1.336(8) . ?
C29 H29A 0.9300 . ?
C30 H30A 0.9300 . ?
C31 C32 1.508(8) . ?
C31 H31A 0.9700 . ?
C31 H31B 0.9700 . ?
C32 C33 1.380(8) . ?
C32 C37 1.380(8) . ?
C33 C34 1.382(9) . ?
C33 H33A 0.9300 . ?
C34 C35 1.380(8) . ?
C34 H34A 0.9300 . ?
C35 C36 1.393(8) . ?
C35 C38 1.514(8) 2_775 ?
C36 C37 1.385(8) . ?
C36 H36A 0.9300 . ?
C37 H37A 0.9300 . ?
C38 H38A 0.9700 . ?
C38 H38B 0.9700 . ?
C39 O1 1.244(7) . ?
C39 O2 1.263(7) . ?
C39 C40 1.519(8) . ?
C40 C41 1.394(8) . ?
C40 C42 1.398(8) 2_656 ?
C41 C42 1.395(8) . ?
C43 O4 1.238(7) . ?
C43 O3 1.257(7) . ?
C43 C44 1.529(7) . ?
C44 C45 1.381(8) . ?
C44 C46 1.402(8) 2_655 ?
C45 C46 1.402(8) . ?
C47 O6 1.226(7) . ?
C47 O5 1.239(7) . ?
C47 C48 1.534(8) . ?
C48 C49 1.379(8) . ?
C48 C50 1.399(8) 2_665 ?
C49 C50 1.404(8) . ?
C51 O8 1.248(7) . ?
C51 O7 1.262(7) . ?
C51 C52 1.540(8) . ?
C52 C54 1.386(8) 2_666 ?
C52 C53 1.389(8) . ?
C53 C54 1.391(8) . ?
C55 O9 1.306(9) . ?
C55 H55A 0.9300 . ?
C56 H56A 0.9600 . ?
C56 H56B 0.9600 . ?
C56 H56C 0.9600 . ?
C57 H57A 0.9600 . ?
C57 H57B 0.9600 . ?
C57 H57C 0.9600 . ?
O1W H1WB 0.959(10) . ?
O1W H1WA 0.958(10) . ?
O2W H2WB 0.960(10) . ?
O2W H2WA 0.960(10) . ?
O3W H3WB 0.959(10) . ?
O3W H3WA 0.959(10) . ?
O4W H4WB 0.960(10) . ?
O4W H4WA 0.959(10) . ?
O5W H5WB 0.961(10) . ?
O5W H5WA 0.959(10) . ?
O6W H6WB 0.960(10) . ?
O6W H6WA 0.960(10) . ?
O7W H7WB 0.958(10) . ?
O7W H7WA 0.958(10) . ?

loop_
_geom_torsion_atom_site_label_1
_geom_torsion_atom_site_label_2
_geom_torsion_atom_site_label_3
_geom_torsion_atom_site_label_4
_geom_torsion
_geom_torsion_site_symmetry_1
_geom_torsion_site_symmetry_2
_geom_torsion_site_symmetry_3
_geom_torsion_site_symmetry_4
_geom_torsion_publ_flag
C2 N1 C1 N2 -0.6(7) . . . . ?
C19 N1 C1 N2 -175.1(5) . . . . ?
C3 N2 C1 N1 -0.3(7) . . . . ?
C4 N2 C1 N1 -177.2(5) . . . . ?
C1 N1 C2 C3 1.3(7) . . . . ?
C19 N1 C2 C3 175.7(5) . . . . ?
N1 C2 C3 N2 -1.4(7) . . . . ?
C1 N2 C3 C2 1.1(7) . . . . ?
C4 N2 C3 C2 178.0(5) . . . . ?
C8 N3 C4 C5 -0.2(9) . . . . ?
C8 N3 C4 N2 -179.6(5) . . . . ?
C1 N2 C4 N3 -15.9(8) . . . . ?
C3 N2 C4 N3 167.8(6) . . . . ?
C1 N2 C4 C5 164.7(6) . . . . ?
C3 N2 C4 C5 -11.7(9) . . . . ?
N3 C4 C5 C6 -1.1(9) . . . . ?
N2 C4 C5 C6 178.3(5) . . . . ?
C4 C5 C6 C7 1.5(9) . . . . ?
C5 C6 C7 C8 -0.7(9) . . . . ?
C4 N3 C8 C7 1.2(8) . . . . ?
C4 N3 C8 N4 -179.8(5) . . . . ?
C6 C7 C8 N3 -0.7(9) . . . . ?
C6 C7 C8 N4 -179.7(5) . . . . ?
C9 N4 C8 N3 12.0(8) . . . . ?
C10 N4 C8 N3 -168.3(5) . . . . ?
C9 N4 C8 C7 -168.9(5) . . . . ?
C10 N4 C8 C7 10.8(9) . . . . ?
C11 N5 C9 N4 -0.5(6) . . . . ?
C12 N5 C9 N4 177.6(5) . . . . ?
C10 N4 C9 N5 0.9(6) . . . . ?
C8 N4 C9 N5 -179.4(5) . . . . ?
C9 N4 C10 C11 -0.9(7) . . . . ?
C8 N4 C10 C11 179.4(5) . . . . ?
N4 C10 C11 N5 0.6(7) . . . . ?
C9 N5 C11 C10 -0.1(7) . . . . ?
C12 N5 C11 C10 -178.2(5) . . . . ?
C9 N5 C12 C13 -89.6(7) . . . . ?
C11 N5 C12 C13 88.1(7) . . . . ?
N5 C12 C13 C14 90.7(6) . . . . ?
N5 C12 C13 C18 -90.1(7) . . . . ?
C18 C13 C14 C15 -2.3(9) . . . . ?
C12 C13 C14 C15 176.9(5) . . . . ?
C13 C14 C15 C16 -0.3(9) . . . . ?
C14 C15 C16 C17 1.5(9) . . . . ?
C14 C15 C16 C19 -179.0(5) . . . 2_566 ?
C15 C16 C17 C18 -0.1(9) . . . . ?
C19 C16 C17 C18 -179.7(6) 2_566 . . . ?
C16 C17 C18 C13 -2.5(10) . . . . ?
C14 C13 C18 C17 3.7(9) . . . . ?
C12 C13 C18 C17 -175.5(6) . . . . ?
C1 N1 C19 C16 84.5(7) . . . 2_566 ?
C2 N1 C19 C16 -89.2(7) . . . 2_566 ?
C21 N6 C20 N7 0.0(7) . . . . ?
C38 N6 C20 N7 177.8(5) . . . . ?
C22 N7 C20 N6 -0.1(7) . . . . ?
C23 N7 C20 N6 178.8(5) . . . . ?
C20 N6 C21 C22 0.1(7) . . . . ?
C38 N6 C21 C22 -177.7(6) . . . . ?
N6 C21 C22 N7 -0.2(7) . . . . ?
C20 N7 C22 C21 0.2(7) . . . . ?
C23 N7 C22 C21 -178.6(6) . . . . ?
C27 N8 C23 C24 -1.4(9) . . . . ?
C27 N8 C23 N7 179.2(5) . . . . ?
C20 N7 C23 N8 12.8(8) . . . . ?
C22 N7 C23 N8 -168.5(6) . . . . ?
C20 N7 C23 C24 -166.7(6) . . . . ?
C22 N7 C23 C24 12.0(9) . . . . ?
N8 C23 C24 C25 1.2(10) . . . . ?
N7 C23 C24 C25 -179.4(5) . . . . ?
C23 C24 C25 C26 -1.1(9) . . . . ?
C24 C25 C26 C27 1.2(9) . . . . ?
C23 N8 C27 C26 1.5(9) . . . . ?
C23 N8 C27 N9 179.2(5) . . . . ?
C25 C26 C27 N8 -1.5(9) . . . . ?
C25 C26 C27 N9 -179.0(5) . . . . ?
C28 N9 C27 N8 -9.8(8) . . . . ?
C29 N9 C27 N8 170.5(5) . . . . ?
C28 N9 C27 C26 168.0(6) . . . . ?
C29 N9 C27 C26 -11.7(9) . . . . ?
C30 N10 C28 N9 -1.1(7) . . . . ?
C31 N10 C28 N9 -178.7(5) . . . . ?
C29 N9 C28 N10 0.4(6) . . . . ?
C27 N9 C28 N10 -179.3(5) . . . . ?
C28 N9 C29 C30 0.5(6) . . . . ?
C27 N9 C29 C30 -179.8(5) . . . . ?
N9 C29 C30 N10 -1.1(6) . . . . ?
C28 N10 C30 C29 1.4(7) . . . . ?
C31 N10 C30 C29 179.0(5) . . . . ?
C28 N10 C31 C32 87.8(7) . . . . ?
C30 N10 C31 C32 -89.4(7) . . . . ?
N10 C31 C32 C33 -99.9(7) . . . . ?
N10 C31 C32 C37 81.8(7) . . . . ?
C37 C32 C33 C34 3.0(10) . . . . ?
C31 C32 C33 C34 -175.4(6) . . . . ?
C32 C33 C34 C35 -0.6(10) . . . . ?
C33 C34 C35 C36 -2.0(10) . . . . ?
C33 C34 C35 C38 179.2(6) . . . 2_775 ?
C34 C35 C36 C37 2.2(9) . . . . ?
C38 C35 C36 C37 -178.9(5) 2_775 . . . ?
C33 C32 C37 C36 -2.7(9) . . . . ?
C31 C32 C37 C36 175.6(5) . . . . ?
C35 C36 C37 C32 0.2(9) . . . . ?
C20 N6 C38 C35 -81.1(7) . . . 2_775 ?
C21 N6 C38 C35 96.3(7) . . . 2_775 ?
O1 C39 C40 C41 94.4(7) . . . . ?
O2 C39 C40 C41 -86.0(7) . . . . ?
O1 C39 C40 C42 -83.7(7) . . . 2_656 ?
O2 C39 C40 C42 95.9(7) . . . 2_656 ?
C42 C40 C41 C42 0.2(9) 2_656 . . . ?
C39 C40 C41 C42 -178.0(5) . . . . ?
C42 C40 C41 Cl1 180.0(4) 2_656 . . . ?
C39 C40 C41 Cl1 1.8(7) . . . . ?
C40 C41 C42 C40 -0.2(9) . . . 2_656 ?
Cl1 C41 C42 C40 -180.0(4) . . . 2_656 ?
C40 C41 C42 Cl2 178.8(4) . . . . ?
Cl1 C41 C42 Cl2 -1.0(7) . . . . ?
O4 C43 C44 C45 101.7(7) . . . . ?
O3 C43 C44 C45 -78.9(7) . . . . ?
O4 C43 C44 C46 -77.3(7) . . . 2_655 ?
O3 C43 C44 C46 102.1(6) . . . 2_655 ?
C46 C44 C45 C46 0.0(9) 2_655 . . . ?
C43 C44 C45 C46 -179.0(5) . . . . ?
C46 C44 C45 Cl13 -179.9(4) 2_655 . . . ?
C43 C44 C45 Cl13 1.1(8) . . . . ?
C44 C45 C46 C44 0.0(9) . . . 2_655 ?
Cl13 C45 C46 C44 179.9(4) . . . 2_655 ?
C44 C45 C46 Cl14 -179.0(4) . . . . ?
Cl13 C45 C46 Cl14 0.8(7) . . . . ?
O6 C47 C48 C49 85.8(7) . . . . ?
O5 C47 C48 C49 -93.1(7) . . . . ?
O6 C47 C48 C50 -92.1(7) . . . 2_665 ?
O5 C47 C48 C50 89.0(7) . . . 2_665 ?
C50 C48 C49 C50 -1.0(9) 2_665 . . . ?
C47 C48 C49 C50 -179.0(5) . . . . ?
C50 C48 C49 Cl5 -179.6(4) 2_665 . . . ?
C47 C48 C49 Cl5 2.4(8) . . . . ?
C48 C49 C50 C48 1.0(9) . . . 2_665 ?
Cl5 C49 C50 C48 179.6(4) . . . 2_665 ?
C48 C49 C50 Cl6 178.3(4) . . . . ?
Cl5 C49 C50 Cl6 -3.1(7) . . . . ?
O8 C51 C52 C54 -100.2(7) . . . 2_666 ?
O7 C51 C52 C54 78.4(7) . . . 2_666 ?
O8 C51 C52 C53 80.5(7) . . . . ?
O7 C51 C52 C53 -100.8(7) . . . . ?
C54 C52 C53 C54 -0.2(9) 2_666 . . . ?
C51 C52 C53 C54 179.0(5) . . . . ?
C54 C52 C53 Cl7 179.9(4) 2_666 . . . ?
C51 C52 C53 Cl7 -0.8(8) . . . . ?
C52 C53 C54 C52 0.2(10) . . . 2_666 ?
Cl7 C53 C54 C52 -179.9(4) . . . 2_666 ?
C52 C53 C54 Cl8 179.5(4) . . . . ?
Cl7 C53 C54 Cl8 -0.7(7) . . . . ?
C57 N11 C55 O9 180.0(7) . . . . ?
C56 N11 C55 O9 2.3(10) . . . . ?
